data_4326573
loop_
_publ_author_name
'Treffly B. Ditri'
'Curtis E. Moore'
'Arnold L. Rheingold'
'Joshua S. Figueroa'

_publ_section_title
;
 Oxidative Decarbonylation of m-Terphenyl Isocyanide Complexes of
 Molybdenum and Tungsten: Precursors to Low-Coordinate Isocyanide
 Complexes
;
_journal_name_full 'Inorganic Chemistry'
_journal_page_first 10448
_journal_page_last 10459
_journal_paper_doi 10.1021/ic2015868
_journal_volume 50
_journal_year 2011
_chemical_formula_sum 'C68 H80 N2 O6 W'
_chemical_formula_weight 1205.19
_chemical_name_common W(CO)2(O2CMe)2(CNArDipp2)2
_chemical_name_systematic
; 
 ? 
;
_space_group_IT_number 2
_symmetry_cell_setting triclinic
_symmetry_space_group_name_Hall '-P 1'
_symmetry_space_group_name_H-M 'P -1'
_atom_sites_solution_hydrogens geom
_atom_sites_solution_primary direct
_atom_sites_solution_secondary difmap
_audit_creation_method SHELXL-97
_cell_angle_alpha 94.5690(10)
_cell_angle_beta 90.2100(10)
_cell_angle_gamma 101.2740(10)
_cell_formula_units_Z 4
_cell_length_a 12.7672(9)
_cell_length_b 18.9332(14)
_cell_length_c 26.1549(19)
_cell_measurement_reflns_used 566
_cell_measurement_temperature 100(2)
_cell_measurement_theta_max 20.69
_cell_measurement_theta_min 2.33
_cell_volume 6179.4(8)
_computing_cell_refinement 'Bruker SAINT'
_computing_data_collection 'Bruker APEX2'
_computing_data_reduction 'Bruker SAINT'
_computing_molecular_graphics 'Bruker SHELXTL'
_computing_publication_material 'Bruker SHELXTL'
_computing_structure_refinement 'SHELXL-97 (Sheldrick, 2008)'
_computing_structure_solution 'SHELXS-97 (Sheldrick, 2008)'
_diffrn_ambient_temperature 100(2)
_diffrn_measured_fraction_theta_full 0.998
_diffrn_measured_fraction_theta_max 0.914
_diffrn_measurement_device_type 'Bruker APEX-II CCD'
_diffrn_measurement_method '\f and \w scans'
_diffrn_radiation_monochromator graphite
_diffrn_radiation_source 'fine-focus sealed tube'
_diffrn_radiation_type MoK\a
_diffrn_radiation_wavelength 0.71073
_diffrn_reflns_av_R_equivalents 0.0587
_diffrn_reflns_av_sigmaI/netI 0.0767
_diffrn_reflns_limit_h_max 16
_diffrn_reflns_limit_h_min -16
_diffrn_reflns_limit_k_max 24
_diffrn_reflns_limit_k_min -23
_diffrn_reflns_limit_l_max 34
_diffrn_reflns_limit_l_min -34
_diffrn_reflns_number 91347
_diffrn_reflns_theta_full 25.00
_diffrn_reflns_theta_max 28.33
_diffrn_reflns_theta_min 1.30
_exptl_absorpt_coefficient_mu 1.920
_exptl_absorpt_correction_T_max 0.7884
_exptl_absorpt_correction_T_min 0.6885
_exptl_absorpt_correction_type multi-scan
_exptl_absorpt_process_details SADABS
_exptl_crystal_colour red
_exptl_crystal_density_diffrn 1.295
_exptl_crystal_description block
_exptl_crystal_F_000 2496
_exptl_crystal_size_max 0.21
_exptl_crystal_size_mid 0.15
_exptl_crystal_size_min 0.13
_refine_diff_density_max 0.976
_refine_diff_density_min -1.607
_refine_diff_density_rms 0.131
_refine_ls_extinction_method none
_refine_ls_goodness_of_fit_ref 1.004
_refine_ls_hydrogen_treatment constr
_refine_ls_matrix_type full
_refine_ls_number_parameters 1424
_refine_ls_number_reflns 28160
_refine_ls_number_restraints 12
_refine_ls_restrained_S_all 1.004
_refine_ls_R_factor_all 0.0717
_refine_ls_R_factor_gt 0.0370
_refine_ls_shift/su_max 0.002
_refine_ls_shift/su_mean 0.000
_refine_ls_structure_factor_coef Fsqd
_refine_ls_weighting_details 'calc w=1/[\s^2^(Fo^2^)+(0.0417P)^2^+0.3059P] where P=(Fo^2^+2Fc^2^)/3'
_refine_ls_weighting_scheme calc
_refine_ls_wR_factor_gt 0.0773
_refine_ls_wR_factor_ref 0.0923
_reflns_number_gt 19500
_reflns_number_total 28160
_reflns_threshold_expression >2\s(I)
_cod_data_source_file ic2015868_si_001_08.cif
_cod_data_source_block W(CO)2(O2CMe)2(CNArDipp2)2
_cod_database_code 4326573

loop_
_symmetry_equiv_pos_as_xyz
'x, y, z'
'-x, -y, -z'

loop_
_atom_site_label
_atom_site_type_symbol
_atom_site_fract_x
_atom_site_fract_y
_atom_site_fract_z
_atom_site_U_iso_or_equiv
_atom_site_adp_type
_atom_site_occupancy
_atom_site_symmetry_multiplicity
_atom_site_calc_flag
_atom_site_refinement_flags
_atom_site_disorder_assembly
_atom_site_disorder_group
W1 W 0.598749(12) 0.215708(8) 0.494767(5) 0.01713(4) Uani 1 1 d . . .
W2 W 0.891904(13) 0.785090(8) -0.011933(5) 0.02194(5) Uani 1 1 d . . .
N1 N 0.6997(2) 0.31935(16) 0.59466(11) 0.0202(7) Uani 1 1 d . . .
N2 N 0.7303(2) 0.18938(16) 0.39328(11) 0.0198(7) Uani 1 1 d . . .
N3 N 0.6887(3) 0.73306(16) -0.08858(11) 0.0225(7) Uani 1 1 d . . .
N4 N 0.8732(2) 0.75768(16) 0.10787(11) 0.0216(7) Uani 1 1 d . . .
O1 O 0.7926(2) 0.14851(15) 0.52778(10) 0.0337(7) Uani 1 1 d . . .
O2 O 0.6746(2) 0.37103(15) 0.45538(10) 0.0313(7) Uani 1 1 d . . .
O3 O 0.5129(2) 0.11200(14) 0.52066(9) 0.0248(6) Uani 1 1 d . . .
O4 O 0.4831(2) 0.14085(14) 0.44412(9) 0.0255(6) Uani 1 1 d . . .
O5 O 0.4525(2) 0.23724(14) 0.52004(9) 0.0248(6) Uani 1 1 d . . .
O6 O 0.4263(2) 0.31071(18) 0.46076(12) 0.0463(8) Uani 1 1 d . . .
O7 O 0.8415(3) 0.61649(17) -0.00346(12) 0.0442(8) Uani 1 1 d . . .
O8 O 0.7127(2) 0.86457(16) 0.03252(10) 0.0338(7) Uani 1 1 d . . .
O9 O 1.0503(2) 0.84449(16) 0.01442(10) 0.0347(7) Uani 1 1 d . A .
O10 O 0.9545(2) 0.89423(15) -0.03388(10) 0.0321(7) Uani 1 1 d . A .
C1 C 0.6647(3) 0.2819(2) 0.55832(13) 0.0193(8) Uani 1 1 d . . .
C2 C 0.6869(3) 0.20076(19) 0.43151(14) 0.0190(8) Uani 1 1 d . . .
C3 C 0.7245(3) 0.1753(2) 0.51497(13) 0.0228(9) Uani 1 1 d . . .
C4 C 0.6442(3) 0.3144(2) 0.46902(13) 0.0219(8) Uani 1 1 d . . .
C5 C 0.4588(3) 0.0977(2) 0.47909(14) 0.0244(9) Uani 1 1 d . . .
C6 C 0.3712(3) 0.0327(2) 0.46997(16) 0.0347(10) Uani 1 1 d . . .
H6A H 0.3397 0.0320 0.4357 0.052 Uiso 1 1 calc R . .
H6B H 0.3161 0.0347 0.4958 0.052 Uiso 1 1 calc R . .
H6C H 0.4003 -0.0111 0.4725 0.052 Uiso 1 1 calc R . .
C7 C 0.3957(3) 0.2745(2) 0.49648(15) 0.0259(9) Uani 1 1 d . . .
C8 C 0.2824(3) 0.2666(2) 0.51463(16) 0.0360(11) Uani 1 1 d . . .
H8A H 0.2725 0.2357 0.5433 0.054 Uiso 1 1 calc R . .
H8B H 0.2330 0.2446 0.4864 0.054 Uiso 1 1 calc R . .
H8C H 0.2680 0.3143 0.5260 0.054 Uiso 1 1 calc R . .
C9 C 0.7393(3) 0.36044(19) 0.63976(12) 0.0183(8) Uani 1 1 d . . .
C10 C 0.6906(3) 0.41768(19) 0.65732(13) 0.0184(8) Uani 1 1 d . . .
C11 C 0.7306(3) 0.4577(2) 0.70275(13) 0.0228(8) Uani 1 1 d . . .
H11 H 0.6987 0.4966 0.7158 0.027 Uiso 1 1 calc R . .
C12 C 0.8159(3) 0.4416(2) 0.72893(14) 0.0260(9) Uani 1 1 d . . .
H12 H 0.8418 0.4691 0.7599 0.031 Uiso 1 1 calc R . .
C13 C 0.8636(3) 0.3856(2) 0.71018(14) 0.0254(9) Uani 1 1 d . . .
H13 H 0.9229 0.3755 0.7283 0.031 Uiso 1 1 calc R . .
C14 C 0.8261(3) 0.3437(2) 0.66518(13) 0.0206(8) Uani 1 1 d . . .
C15 C 0.8815(3) 0.2845(2) 0.64518(14) 0.0257(9) Uani 1 1 d . . .
C16 C 0.9628(3) 0.3001(2) 0.60958(15) 0.0298(10) Uani 1 1 d . . .
C17 C 1.0181(4) 0.2454(3) 0.59352(16) 0.0384(11) Uani 1 1 d . . .
H17 H 1.0737 0.2546 0.5695 0.046 Uiso 1 1 calc R . .
C18 C 0.9922(4) 0.1783(3) 0.61246(17) 0.0425(12) Uani 1 1 d . . .
H18 H 1.0302 0.1418 0.6011 0.051 Uiso 1 1 calc R . .
C19 C 0.9121(4) 0.1633(2) 0.64752(17) 0.0379(11) Uani 1 1 d . . .
H19 H 0.8956 0.1168 0.6601 0.046 Uiso 1 1 calc R . .
C20 C 0.8551(3) 0.2163(2) 0.66460(15) 0.0300(10) Uani 1 1 d . . .
C21 C 0.6249(3) 0.4926(2) 0.59461(13) 0.0224(8) Uani 1 1 d . . .
C22 C 0.5417(3) 0.5099(2) 0.56688(14) 0.0284(9) Uani 1 1 d . . .
H22 H 0.5561 0.5472 0.5442 0.034 Uiso 1 1 calc R . .
C23 C 0.4375(3) 0.4729(2) 0.57203(15) 0.0306(10) Uani 1 1 d . . .
H23 H 0.3813 0.4850 0.5527 0.037 Uiso 1 1 calc R . .
C24 C 0.6011(3) 0.4370(2) 0.62783(13) 0.0202(8) Uani 1 1 d . . .
C25 C 0.4953(3) 0.3999(2) 0.63357(14) 0.0254(9) Uani 1 1 d . . .
C26 C 0.4151(3) 0.4191(2) 0.60476(14) 0.0277(9) Uani 1 1 d . . .
H26 H 0.3433 0.3945 0.6078 0.033 Uiso 1 1 calc R . .
C27 C 0.7755(4) 0.5420(2) 0.53534(15) 0.0401(11) Uani 1 1 d . . .
H27A H 0.8486 0.5703 0.5354 0.060 Uiso 1 1 calc R . .
H27B H 0.7280 0.5662 0.5165 0.060 Uiso 1 1 calc R . .
H27C H 0.7739 0.4936 0.5187 0.060 Uiso 1 1 calc R . .
C28 C 0.7379(3) 0.5359(2) 0.59088(14) 0.0271(9) Uani 1 1 d . . .
H28 H 0.7872 0.5108 0.6091 0.033 Uiso 1 1 calc R . .
C29 C 0.7468(4) 0.6117(2) 0.61799(16) 0.0353(10) Uani 1 1 d . . .
H29A H 0.8200 0.6390 0.6155 0.053 Uiso 1 1 calc R . .
H29B H 0.7288 0.6078 0.6542 0.053 Uiso 1 1 calc R . .
H29C H 0.6972 0.6369 0.6016 0.053 Uiso 1 1 calc R . .
C30 C 0.3967(4) 0.2746(2) 0.65186(17) 0.0442(12) Uani 1 1 d . . .
H30A H 0.4322 0.2536 0.6230 0.066 Uiso 1 1 calc R . .
H30B H 0.3284 0.2844 0.6400 0.066 Uiso 1 1 calc R . .
H30C H 0.3839 0.2407 0.6786 0.066 Uiso 1 1 calc R . .
C31 C 0.4674(3) 0.3449(2) 0.67349(16) 0.0331(10) Uani 1 1 d . . .
H31 H 0.5356 0.3334 0.6862 0.040 Uiso 1 1 calc R . .
C32 C 0.4135(4) 0.3774(3) 0.71905(16) 0.0471(13) Uani 1 1 d . . .
H32A H 0.3968 0.3419 0.7446 0.071 Uiso 1 1 calc R . .
H32B H 0.3475 0.3906 0.7073 0.071 Uiso 1 1 calc R . .
H32C H 0.4618 0.4206 0.7345 0.071 Uiso 1 1 calc R . .
C33 C 0.9557(4) 0.3700(3) 0.53207(18) 0.0532(14) Uani 1 1 d . . .
H33A H 0.9761 0.4180 0.5195 0.080 Uiso 1 1 calc R . .
H33B H 0.8778 0.3545 0.5299 0.080 Uiso 1 1 calc R . .
H33C H 0.9890 0.3355 0.5111 0.080 Uiso 1 1 calc R . .
C34 C 0.9931(3) 0.3729(2) 0.58775(16) 0.0370(11) Uani 1 1 d . . .
H34 H 0.9553 0.4069 0.6081 0.044 Uiso 1 1 calc R . .
C35 C 1.1124(4) 0.4037(3) 0.59362(17) 0.0434(12) Uani 1 1 d . . .
H35A H 1.1286 0.4510 0.5796 0.065 Uiso 1 1 calc R . .
H35B H 1.1523 0.3708 0.5750 0.065 Uiso 1 1 calc R . .
H35C H 1.1332 0.4090 0.6300 0.065 Uiso 1 1 calc R . .
C36 C 0.6620(4) 0.1643(3) 0.67236(19) 0.0612(16) Uani 1 1 d . . .
H36A H 0.6038 0.1537 0.6966 0.092 Uiso 1 1 calc R . .
H36B H 0.6716 0.1192 0.6535 0.092 Uiso 1 1 calc R . .
H36C H 0.6444 0.1973 0.6482 0.092 Uiso 1 1 calc R . .
C37 C 0.7641(4) 0.1990(2) 0.70139(16) 0.0360(11) Uani 1 1 d . . .
H37 H 0.7527 0.2458 0.7187 0.043 Uiso 1 1 calc R . .
C38 C 0.7870(5) 0.1522(3) 0.74315(18) 0.0589(15) Uani 1 1 d . . .
H38A H 0.7254 0.1432 0.7656 0.088 Uiso 1 1 calc R . .
H38B H 0.8501 0.1773 0.7633 0.088 Uiso 1 1 calc R . .
H38C H 0.8003 0.1062 0.7274 0.088 Uiso 1 1 calc R . .
C39 C 0.7678(3) 0.1790(2) 0.34309(13) 0.0201(8) Uani 1 1 d . . .
C40 C 0.7454(3) 0.2244(2) 0.30640(13) 0.0213(8) Uani 1 1 d . . .
C41 C 0.7807(3) 0.2106(2) 0.25672(14) 0.0265(9) Uani 1 1 d . . .
H41 H 0.7664 0.2399 0.2307 0.032 Uiso 1 1 calc R . .
C42 C 0.8354(3) 0.1560(2) 0.24426(14) 0.0298(10) Uani 1 1 d . . .
H42 H 0.8594 0.1484 0.2103 0.036 Uiso 1 1 calc R . .
C43 C 0.8552(3) 0.1123(2) 0.28164(14) 0.0274(9) Uani 1 1 d . . .
H43 H 0.8925 0.0744 0.2728 0.033 Uiso 1 1 calc R . .
C44 C 0.8219(3) 0.1224(2) 0.33195(14) 0.0247(9) Uani 1 1 d . . .
C45 C 0.8355(3) 0.0700(2) 0.37014(14) 0.0254(9) Uani 1 1 d . . .
C46 C 0.7531(4) 0.0099(2) 0.37341(15) 0.0330(10) Uani 1 1 d . . .
C47 C 0.7648(4) -0.0411(2) 0.40741(17) 0.0446(13) Uani 1 1 d . . .
H47 H 0.7100 -0.0826 0.4097 0.054 Uiso 1 1 calc R . .
C48 C 0.8552(5) -0.0317(3) 0.43766(18) 0.0499(14) Uani 1 1 d . . .
H48 H 0.8618 -0.0663 0.4613 0.060 Uiso 1 1 calc R . .
C49 C 0.9366(4) 0.0272(3) 0.43432(17) 0.0485(14) Uani 1 1 d . . .
H49 H 0.9986 0.0324 0.4556 0.058 Uiso 1 1 calc R . .
C50 C 0.9296(4) 0.0795(2) 0.40015(15) 0.0356(11) Uani 1 1 d . . .
C51 C 0.6864(3) 0.2844(2) 0.31846(13) 0.0209(8) Uani 1 1 d . . .
C52 C 0.5740(3) 0.2684(2) 0.32349(13) 0.0244(9) Uani 1 1 d . . .
C53 C 0.5229(3) 0.3272(2) 0.33169(13) 0.0308(10) Uani 1 1 d . . .
H53 H 0.4478 0.3184 0.3361 0.037 Uiso 1 1 calc R . .
C54 C 0.5791(4) 0.3980(2) 0.33356(14) 0.0310(10) Uani 1 1 d . . .
H54 H 0.5418 0.4368 0.3376 0.037 Uiso 1 1 calc R . .
C55 C 0.6878(4) 0.4120(2) 0.32967(14) 0.0316(10) Uani 1 1 d . . .
H55 H 0.7254 0.4607 0.3319 0.038 Uiso 1 1 calc R . .
C56 C 0.7444(3) 0.3561(2) 0.32244(13) 0.0256(9) Uani 1 1 d . . .
C57 C 0.9100(4) 0.3787(3) 0.37766(18) 0.0516(13) Uani 1 1 d . . .
H57A H 0.8798 0.3346 0.3940 0.077 Uiso 1 1 calc R . .
H57B H 0.8900 0.4204 0.3969 0.077 Uiso 1 1 calc R . .
H57C H 0.9880 0.3849 0.3774 0.077 Uiso 1 1 calc R . .
C58 C 0.8661(3) 0.3726(2) 0.32182(16) 0.0339(10) Uani 1 1 d . . .
H58 H 0.8895 0.3304 0.3030 0.041 Uiso 1 1 calc R . .
C59 C 0.9130(4) 0.4394(3) 0.29494(18) 0.0491(13) Uani 1 1 d . . .
H59A H 0.9911 0.4464 0.2956 0.074 Uiso 1 1 calc R . .
H59B H 0.8913 0.4818 0.3126 0.074 Uiso 1 1 calc R . .
H59C H 0.8868 0.4334 0.2593 0.074 Uiso 1 1 calc R . .
C60 C 0.3983(3) 0.1843(3) 0.34109(16) 0.0401(12) Uani 1 1 d . . .
H60A H 0.3616 0.1336 0.3369 0.060 Uiso 1 1 calc R . .
H60B H 0.3573 0.2138 0.3231 0.060 Uiso 1 1 calc R . .
H60C H 0.4044 0.2008 0.3776 0.060 Uiso 1 1 calc R . .
C61 C 0.5101(3) 0.1915(2) 0.31848(15) 0.0289(9) Uani 1 1 d . . .
H61 H 0.5501 0.1612 0.3376 0.035 Uiso 1 1 calc R . .
C62 C 0.4974(4) 0.1595(2) 0.26222(15) 0.0400(11) Uani 1 1 d . . .
H62A H 0.4567 0.1098 0.2608 0.060 Uiso 1 1 calc R . .
H62B H 0.5681 0.1596 0.2477 0.060 Uiso 1 1 calc R . .
H62C H 0.4594 0.1887 0.2424 0.060 Uiso 1 1 calc R . .
C63 C 0.6484(5) -0.0639(3) 0.29869(19) 0.0656(17) Uani 1 1 d . . .
H63A H 0.5834 -0.0690 0.2776 0.098 Uiso 1 1 calc R . .
H63B H 0.6478 -0.1087 0.3151 0.098 Uiso 1 1 calc R . .
H63C H 0.7111 -0.0541 0.2770 0.098 Uiso 1 1 calc R . .
C64 C 0.6528(4) -0.0011(2) 0.34002(16) 0.0374(11) Uani 1 1 d . . .
H64 H 0.6560 0.0438 0.3219 0.045 Uiso 1 1 calc R . .
C65 C 0.5507(4) -0.0112(3) 0.37161(18) 0.0510(13) Uani 1 1 d . . .
H65A H 0.4883 -0.0174 0.3486 0.076 Uiso 1 1 calc R . .
H65B H 0.5526 0.0315 0.3956 0.076 Uiso 1 1 calc R . .
H65C H 0.5461 -0.0540 0.3908 0.076 Uiso 1 1 calc R . .
C66 C 1.1286(4) 0.1272(3) 0.3970(2) 0.0652(17) Uani 1 1 d . . .
H66A H 1.1819 0.1718 0.3949 0.098 Uiso 1 1 calc R . .
H66B H 1.1346 0.0935 0.3672 0.098 Uiso 1 1 calc R . .
H66C H 1.1410 0.1051 0.4285 0.098 Uiso 1 1 calc R . .
C67 C 1.0173(3) 0.1449(3) 0.39752(16) 0.0421(12) Uani 1 1 d . . .
H67 H 1.0068 0.1664 0.3646 0.050 Uiso 1 1 calc R . .
C68 C 1.0091(4) 0.2027(3) 0.44180(19) 0.0527(14) Uani 1 1 d . . .
H68A H 1.0666 0.2449 0.4391 0.079 Uiso 1 1 calc R . .
H68B H 1.0158 0.1826 0.4748 0.079 Uiso 1 1 calc R . .
H68C H 0.9399 0.2174 0.4396 0.079 Uiso 1 1 calc R . .
C69 C 0.7609(3) 0.7492(2) -0.05954(14) 0.0239(9) Uani 1 1 d . A .
C70 C 0.8778(3) 0.7688(2) 0.06441(14) 0.0238(9) Uani 1 1 d . A .
C71 C 0.8609(3) 0.6775(3) -0.00640(14) 0.0300(10) Uani 1 1 d . A .
C72 C 0.7784(3) 0.8347(2) 0.01802(14) 0.0260(9) Uani 1 1 d . A .
C73 C 1.0434(4) 0.8974(2) -0.01176(15) 0.0303(10) Uani 1 1 d . A .
C74 C 1.1359(4) 0.9585(2) -0.01478(17) 0.0430(12) Uani 1 1 d . . .
H74A H 1.1963 0.9495 0.0053 0.065 Uiso 1 1 calc R A .
H74B H 1.1159 1.0035 -0.0009 0.065 Uiso 1 1 calc R . .
H74C H 1.1564 0.9626 -0.0507 0.065 Uiso 1 1 calc R . .
C77 C 0.6080(3) 0.71195(19) -0.12625(13) 0.0200(8) Uani 1 1 d . A .
C78 C 0.6285(3) 0.66907(19) -0.16989(13) 0.0200(8) Uani 1 1 d . . .
C79 C 0.5484(3) 0.6502(2) -0.20721(13) 0.0219(8) Uani 1 1 d . A .
H79 H 0.5608 0.6222 -0.2376 0.026 Uiso 1 1 calc R . .
C80 C 0.4505(3) 0.6711(2) -0.20129(14) 0.0232(9) Uani 1 1 d . . .
H80 H 0.3963 0.6570 -0.2271 0.028 Uiso 1 1 calc R A .
C81 C 0.4325(3) 0.7127(2) -0.15712(14) 0.0233(9) Uani 1 1 d . A .
H81 H 0.3654 0.7269 -0.1531 0.028 Uiso 1 1 calc R . .
C82 C 0.5106(3) 0.73401(19) -0.11886(13) 0.0219(8) Uani 1 1 d . . .
C83 C 0.7331(3) 0.6450(2) -0.17412(13) 0.0205(8) Uani 1 1 d . A .
C84 C 0.7423(3) 0.5808(2) -0.15181(13) 0.0230(9) Uani 1 1 d . . .
C85 C 0.8412(3) 0.5612(2) -0.15179(14) 0.0283(9) Uani 1 1 d . A .
H85 H 0.8491 0.5183 -0.1369 0.034 Uiso 1 1 calc R . .
C86 C 0.9288(3) 0.6030(2) -0.17310(15) 0.0318(10) Uani 1 1 d . . .
H86 H 0.9964 0.5892 -0.1721 0.038 Uiso 1 1 calc R A .
C87 C 0.9184(3) 0.6643(2) -0.19577(14) 0.0324(10) Uani 1 1 d . A .
H87 H 0.9787 0.6918 -0.2110 0.039 Uiso 1 1 calc R . .
C88 C 0.8209(3) 0.6869(2) -0.19677(14) 0.0268(9) Uani 1 1 d . . .
C89 C 0.4893(3) 0.7793(2) -0.07129(14) 0.0263(9) Uani 1 1 d . A .
C90 C 0.4381(3) 0.7458(2) -0.02972(15) 0.0327(10) Uani 1 1 d . . .
C91 C 0.4149(4) 0.7899(3) 0.01214(18) 0.0492(13) Uani 1 1 d . A .
H91 H 0.3786 0.7684 0.0404 0.059 Uiso 1 1 calc R . .
C92 C 0.4433(4) 0.8640(3) 0.0136(2) 0.0550(14) Uani 1 1 d . . .
H92 H 0.4286 0.8928 0.0430 0.066 Uiso 1 1 calc R A .
C93 C 0.4923(4) 0.8961(2) -0.02703(17) 0.0410(12) Uani 1 1 d . A .
H93 H 0.5092 0.9473 -0.0259 0.049 Uiso 1 1 calc R . .
C94 C 0.5184(3) 0.8554(2) -0.07054(15) 0.0298(10) Uani 1 1 d . . .
C95 C 0.6844(4) 0.9371(3) -0.0981(2) 0.0564(14) Uani 1 1 d . . .
H95A H 0.7193 0.9597 -0.1277 0.085 Uiso 1 1 calc R A .
H95B H 0.7283 0.9053 -0.0848 0.085 Uiso 1 1 calc R . .
H95C H 0.6760 0.9746 -0.0713 0.085 Uiso 1 1 calc R . .
C96 C 0.5740(4) 0.8925(2) -0.11479(16) 0.0347(10) Uani 1 1 d . A .
H96 H 0.5850 0.8541 -0.1417 0.042 Uiso 1 1 calc R . .
C97 C 0.5072(5) 0.9407(3) -0.13907(19) 0.0614(17) Uani 1 1 d . . .
H97A H 0.5456 0.9629 -0.1679 0.092 Uiso 1 1 calc R A .
H97B H 0.4946 0.9786 -0.1134 0.092 Uiso 1 1 calc R . .
H97C H 0.4385 0.9113 -0.1514 0.092 Uiso 1 1 calc R . .
C98 C 0.5034(4) 0.6340(2) -0.00917(18) 0.0451(12) Uani 1 1 d . . .
H98A H 0.5675 0.6502 -0.0289 0.068 Uiso 1 1 calc R A .
H98B H 0.4856 0.5811 -0.0120 0.068 Uiso 1 1 calc R . .
H98C H 0.5169 0.6518 0.0269 0.068 Uiso 1 1 calc R . .
C99 C 0.4104(4) 0.6637(2) -0.03023(15) 0.0366(11) Uani 1 1 d . A .
H99 H 0.3974 0.6437 -0.0668 0.044 Uiso 1 1 calc R . .
C100 C 0.3098(3) 0.6373(2) -0.00097(17) 0.0378(11) Uani 1 1 d . . .
H10A H 0.2505 0.6563 -0.0148 0.057 Uiso 1 1 calc R A .
H10B H 0.3214 0.6542 0.0354 0.057 Uiso 1 1 calc R . .
H10C H 0.2926 0.5843 -0.0045 0.057 Uiso 1 1 calc R . .
C101 C 0.6657(4) 0.4987(2) -0.08276(15) 0.0401(11) Uani 1 1 d . . .
H10D H 0.5993 0.4687 -0.0720 0.060 Uiso 1 1 calc R A .
H10E H 0.6914 0.5373 -0.0558 0.060 Uiso 1 1 calc R . .
H10F H 0.7197 0.4689 -0.0888 0.060 Uiso 1 1 calc R . .
C102 C 0.6449(3) 0.5320(2) -0.13188(14) 0.0250(9) Uani 1 1 d . A .
H102 H 0.5898 0.5622 -0.1244 0.030 Uiso 1 1 calc R . .
C103 C 0.5978(4) 0.4724(2) -0.17366(16) 0.0437(12) Uani 1 1 d . . .
H10G H 0.5345 0.4416 -0.1606 0.066 Uiso 1 1 calc R A .
H10H H 0.6512 0.4431 -0.1831 0.066 Uiso 1 1 calc R . .
H10I H 0.5778 0.4945 -0.2039 0.066 Uiso 1 1 calc R . .
C104 C 0.8566(6) 0.8235(3) -0.1839(2) 0.076(2) Uani 1 1 d . . .
H10J H 0.8216 0.8191 -0.1507 0.114 Uiso 1 1 calc R A .
H10K H 0.8437 0.8670 -0.1987 0.114 Uiso 1 1 calc R . .
H10L H 0.9336 0.8268 -0.1791 0.114 Uiso 1 1 calc R . .
C105 C 0.8111(4) 0.7570(2) -0.22024(17) 0.0402(12) Uani 1 1 d . A .
H105 H 0.7333 0.7563 -0.2256 0.048 Uiso 1 1 calc R . .
C106 C 0.8641(4) 0.7635(3) -0.27234(16) 0.0464(13) Uani 1 1 d . . .
H10M H 0.8553 0.8089 -0.2858 0.070 Uiso 1 1 calc R A .
H10N H 0.8305 0.7228 -0.2962 0.070 Uiso 1 1 calc R . .
H10O H 0.9403 0.7632 -0.2684 0.070 Uiso 1 1 calc R . .
C107 C 0.8710(3) 0.7457(2) 0.15996(13) 0.0201(8) Uani 1 1 d . A .
C108 C 0.9008(3) 0.6826(2) 0.17485(14) 0.0228(8) Uani 1 1 d . . .
C109 C 0.8977(3) 0.6727(2) 0.22717(14) 0.0271(9) Uani 1 1 d . A .
H109 H 0.9152 0.6300 0.2386 0.033 Uiso 1 1 calc R . .
C110 C 0.8697(3) 0.7234(2) 0.26281(14) 0.0277(9) Uani 1 1 d . . .
H110 H 0.8715 0.7165 0.2984 0.033 Uiso 1 1 calc R A .
C111 C 0.8393(3) 0.7841(2) 0.24667(14) 0.0287(9) Uani 1 1 d . A .
H111 H 0.8191 0.8182 0.2714 0.034 Uiso 1 1 calc R . .
C112 C 0.8376(3) 0.7965(2) 0.19507(14) 0.0233(9) Uani 1 1 d . . .
C113 C 0.8011(3) 0.8610(2) 0.17724(13) 0.0237(9) Uani 1 1 d . A .
C114 C 0.8774(4) 0.9238(2) 0.17109(15) 0.0300(10) Uani 1 1 d . . .
C115 C 0.8423(4) 0.9843(2) 0.15558(16) 0.0392(11) Uani 1 1 d . A .
H115 H 0.8923 1.0275 0.1511 0.047 Uiso 1 1 calc R . .
C116 C 0.7346(4) 0.9812(3) 0.14672(16) 0.0423(12) Uani 1 1 d . . .
H116 H 0.7113 1.0227 0.1364 0.051 Uiso 1 1 calc R A .
C117 C 0.6609(4) 0.9193(3) 0.15257(15) 0.0385(11) Uani 1 1 d . A .
H117 H 0.5874 0.9183 0.1459 0.046 Uiso 1 1 calc R . .
C118 C 0.6922(3) 0.8581(2) 0.16799(14) 0.0293(10) Uani 1 1 d . . .
C119 C 0.9333(3) 0.6288(2) 0.13720(14) 0.0234(9) Uani 1 1 d . A .
C120 C 0.8592(3) 0.5658(2) 0.12104(15) 0.0276(9) Uani 1 1 d . . .
C121 C 0.8936(4) 0.5136(2) 0.08786(15) 0.0332(10) Uani 1 1 d . A .
H121 H 0.8449 0.4701 0.0775 0.040 Uiso 1 1 calc R . .
C122 C 0.9957(4) 0.5239(2) 0.07000(15) 0.0335(11) Uani 1 1 d . . .
H122 H 1.0174 0.4877 0.0475 0.040 Uiso 1 1 calc R A .
C123 C 1.0668(3) 0.5869(2) 0.08493(15) 0.0313(10) Uani 1 1 d . A .
H123 H 1.1364 0.5945 0.0711 0.038 Uiso 1 1 calc R . .
C124 C 1.0395(3) 0.6400(2) 0.11991(14) 0.0270(9) Uani 1 1 d . . .
C125 C 0.5875(5) 0.7443(3) 0.1230(2) 0.0663(17) Uani 1 1 d . . .
H12A H 0.6548 0.7367 0.1077 0.099 Uiso 1 1 calc R A .
H12B H 0.5499 0.7693 0.0996 0.099 Uiso 1 1 calc R . .
H12C H 0.5428 0.6975 0.1289 0.099 Uiso 1 1 calc R . .
C126 C 0.6104(3) 0.7892(3) 0.17299(16) 0.0396(12) Uani 1 1 d . A .
H126 H 0.6432 0.7599 0.1964 0.048 Uiso 1 1 calc R . .
C127 C 0.5064(4) 0.7997(3) 0.1966(2) 0.088(2) Uani 1 1 d . . .
H12D H 0.5210 0.8288 0.2295 0.132 Uiso 1 1 calc R A .
H12E H 0.4625 0.7525 0.2023 0.132 Uiso 1 1 calc R . .
H12F H 0.4682 0.8246 0.1735 0.132 Uiso 1 1 calc R . .
C128 C 1.0357(4) 0.9789(2) 0.22767(19) 0.0477(13) Uani 1 1 d . . .
H12G H 1.1121 0.9805 0.2333 0.072 Uiso 1 1 calc R A .
H12H H 0.9964 0.9616 0.2578 0.072 Uiso 1 1 calc R . .
H12I H 1.0242 1.0274 0.2222 0.072 Uiso 1 1 calc R . .
C129 C 0.9961(4) 0.9278(2) 0.18075(18) 0.0395(11) Uani 1 1 d . A .
H129 H 1.0059 0.8785 0.1882 0.047 Uiso 1 1 calc R . .
C130 C 1.0613(4) 0.9485(3) 0.1337(2) 0.0656(17) Uani 1 1 d . . .
H13A H 1.1370 0.9504 0.1412 0.098 Uiso 1 1 calc R A .
H13B H 1.0513 0.9961 0.1247 0.098 Uiso 1 1 calc R . .
H13C H 1.0374 0.9125 0.1049 0.098 Uiso 1 1 calc R . .
C131 C 1.2222(4) 0.6845(3) 0.16035(16) 0.0406(12) Uani 1 1 d . . .
H13D H 1.2018 0.6521 0.1876 0.061 Uiso 1 1 calc R A .
H13E H 1.2720 0.7279 0.1744 0.061 Uiso 1 1 calc R . .
H13F H 1.2567 0.6597 0.1329 0.061 Uiso 1 1 calc R . .
C132 C 1.1224(3) 0.7061(2) 0.13882(16) 0.0337(10) Uani 1 1 d . A .
H132 H 1.0902 0.7325 0.1674 0.040 Uiso 1 1 calc R . .
C133 C 1.1530(4) 0.7570(3) 0.0978(2) 0.0545(15) Uani 1 1 d . . .
H13G H 1.2060 0.7988 0.1117 0.082 Uiso 1 1 calc R A .
H13H H 1.0895 0.7733 0.0859 0.082 Uiso 1 1 calc R . .
H13I H 1.1834 0.7320 0.0689 0.082 Uiso 1 1 calc R . .
C134 C 0.7134(4) 0.4889(3) 0.1679(3) 0.078(2) Uani 1 1 d . . .
H13J H 0.7616 0.4943 0.1979 0.117 Uiso 1 1 calc R A .
H13K H 0.7198 0.4451 0.1465 0.117 Uiso 1 1 calc R . .
H13L H 0.6397 0.4850 0.1794 0.117 Uiso 1 1 calc R . .
C135 C 0.7433(3) 0.5542(2) 0.13710(17) 0.0351(10) Uani 1 1 d . A .
H135 H 0.7346 0.5976 0.1598 0.042 Uiso 1 1 calc R . .
C136 C 0.6687(4) 0.5492(3) 0.09078(19) 0.0602(15) Uani 1 1 d . . .
H13M H 0.5946 0.5426 0.1022 0.090 Uiso 1 1 calc R A .
H13N H 0.6770 0.5080 0.0671 0.090 Uiso 1 1 calc R . .
H13O H 0.6864 0.5938 0.0733 0.090 Uiso 1 1 calc R . .
C75A C 1.0626(7) 0.7183(4) -0.0698(3) 0.0327(19) Uani 0.593(5) 1 d P A 1
C76A C 1.1476(7) 0.7292(5) -0.1089(3) 0.045(2) Uani 0.593(5) 1 d P A 1
H76A H 1.1397 0.7699 -0.1285 0.067 Uiso 0.593(5) 1 calc PR A 1
H76B H 1.1412 0.6853 -0.1322 0.067 Uiso 0.593(5) 1 calc PR A 1
H76C H 1.2179 0.7395 -0.0916 0.067 Uiso 0.593(5) 1 calc PR A 1
O11A O 0.9982(5) 0.7635(3) -0.0692(2) 0.0279(16) Uani 0.593(5) 1 d PU A 1
O12A O 1.0562(4) 0.6703(3) -0.0404(2) 0.0516(18) Uani 0.593(5) 1 d P A 1
C75B C 1.0727(12) 0.7856(9) -0.0959(5) 0.064(4) Uani 0.407(5) 1 d P A 2
C76B C 1.156(2) 0.7425(12) -0.0767(8) 0.118(10) Uani 0.407(5) 1 d P A 2
H76D H 1.1206 0.7064 -0.0542 0.177 Uiso 0.407(5) 1 calc PR A 2
H76E H 1.2137 0.7759 -0.0576 0.177 Uiso 0.407(5) 1 calc PR A 2
H76F H 1.1852 0.7182 -0.1062 0.177 Uiso 0.407(5) 1 calc PR A 2
O11B O 0.9721(7) 0.7685(5) -0.0789(3) 0.028(2) Uani 0.407(5) 1 d PU A 2
O12B O 1.1052(8) 0.8320(5) -0.1240(3) 0.072(4) Uani 0.407(5) 1 d P A 2

loop_
_atom_site_aniso_label
_atom_site_aniso_U_11
_atom_site_aniso_U_22
_atom_site_aniso_U_33
_atom_site_aniso_U_23
_atom_site_aniso_U_13
_atom_site_aniso_U_12
W1 0.01760(9) 0.02216(9) 0.01238(8) -0.00023(6) 0.00150(6) 0.00638(7)
W2 0.02152(10) 0.02670(10) 0.01688(8) -0.00175(6) 0.00138(7) 0.00436(7)
N1 0.0196(18) 0.0268(18) 0.0155(16) -0.0006(13) 0.0026(13) 0.0087(14)
N2 0.0190(18) 0.0237(18) 0.0178(16) -0.0003(13) 0.0009(13) 0.0075(14)
N3 0.0239(19) 0.0246(18) 0.0187(16) 0.0029(13) 0.0028(14) 0.0033(15)
N4 0.0213(18) 0.0243(18) 0.0211(17) -0.0015(13) 0.0015(13) 0.0102(15)
O1 0.0326(18) 0.0408(18) 0.0316(16) 0.0040(13) -0.0051(13) 0.0166(15)
O2 0.0365(18) 0.0279(17) 0.0296(15) 0.0055(13) 0.0020(13) 0.0054(14)
O3 0.0240(16) 0.0257(15) 0.0269(15) 0.0069(12) 0.0010(12) 0.0083(12)
O4 0.0252(16) 0.0295(16) 0.0203(14) -0.0030(11) 0.0007(11) 0.0033(13)
O5 0.0194(15) 0.0282(16) 0.0281(14) 0.0012(12) 0.0049(12) 0.0083(12)
O6 0.037(2) 0.060(2) 0.050(2) 0.0226(17) 0.0056(16) 0.0190(17)
O7 0.054(2) 0.0309(19) 0.049(2) -0.0017(15) -0.0107(16) 0.0132(17)
O8 0.0341(18) 0.0398(18) 0.0314(16) 0.0018(13) 0.0058(13) 0.0169(15)
O9 0.0224(16) 0.0449(19) 0.0354(16) 0.0079(14) -0.0007(13) 0.0011(14)
O10 0.0297(17) 0.0359(17) 0.0286(15) 0.0057(13) -0.0026(13) -0.0002(14)
C1 0.018(2) 0.027(2) 0.0171(19) 0.0077(16) 0.0072(15) 0.0121(17)
C2 0.018(2) 0.018(2) 0.023(2) 0.0020(15) -0.0024(16) 0.0058(16)
C3 0.025(2) 0.028(2) 0.0129(18) -0.0009(15) 0.0026(16) 0.0019(18)
C4 0.024(2) 0.026(2) 0.0146(18) -0.0047(16) 0.0016(16) 0.0063(18)
C5 0.022(2) 0.027(2) 0.026(2) -0.0026(17) 0.0057(17) 0.0117(18)
C6 0.027(2) 0.030(2) 0.045(3) -0.0042(19) 0.001(2) 0.001(2)
C7 0.022(2) 0.028(2) 0.029(2) -0.0043(18) 0.0018(18) 0.0081(19)
C8 0.027(3) 0.047(3) 0.038(2) -0.001(2) 0.000(2) 0.017(2)
C9 0.020(2) 0.021(2) 0.0125(17) -0.0005(14) 0.0013(15) 0.0016(16)
C10 0.017(2) 0.023(2) 0.0142(18) -0.0004(15) 0.0054(15) 0.0032(16)
C11 0.025(2) 0.022(2) 0.022(2) -0.0003(16) 0.0078(16) 0.0043(17)
C12 0.026(2) 0.033(2) 0.0164(19) -0.0020(16) -0.0004(16) 0.0002(19)
C13 0.021(2) 0.034(2) 0.022(2) 0.0003(17) -0.0041(17) 0.0075(18)
C14 0.018(2) 0.025(2) 0.0179(19) 0.0025(15) 0.0026(15) 0.0035(17)
C15 0.018(2) 0.036(2) 0.024(2) -0.0026(17) -0.0063(16) 0.0098(18)
C16 0.019(2) 0.041(3) 0.030(2) -0.0049(19) -0.0038(17) 0.011(2)
C17 0.025(3) 0.056(3) 0.035(2) -0.014(2) -0.0003(19) 0.019(2)
C18 0.043(3) 0.044(3) 0.045(3) -0.018(2) -0.015(2) 0.028(2)
C19 0.041(3) 0.034(3) 0.042(3) -0.005(2) -0.012(2) 0.016(2)
C20 0.030(2) 0.030(2) 0.029(2) -0.0075(18) -0.0090(18) 0.008(2)
C21 0.024(2) 0.025(2) 0.0186(19) -0.0004(15) 0.0066(16) 0.0075(18)
C22 0.034(3) 0.036(2) 0.0180(19) 0.0056(17) 0.0021(17) 0.011(2)
C23 0.026(2) 0.037(3) 0.030(2) -0.0002(19) -0.0024(18) 0.012(2)
C24 0.021(2) 0.025(2) 0.0154(18) -0.0021(15) 0.0027(15) 0.0082(17)
C25 0.027(2) 0.030(2) 0.0190(19) -0.0007(16) 0.0037(17) 0.0065(19)
C26 0.019(2) 0.032(2) 0.031(2) -0.0043(18) -0.0008(17) 0.0057(18)
C27 0.036(3) 0.049(3) 0.033(2) 0.007(2) 0.010(2) 0.001(2)
C28 0.023(2) 0.028(2) 0.029(2) 0.0052(17) 0.0027(17) 0.0023(18)
C29 0.034(3) 0.034(3) 0.036(2) 0.0012(19) 0.003(2) 0.002(2)
C30 0.058(3) 0.032(3) 0.039(3) 0.005(2) 0.012(2) -0.001(2)
C31 0.024(2) 0.039(3) 0.036(2) 0.012(2) 0.0061(19) 0.002(2)
C32 0.055(3) 0.049(3) 0.027(2) -0.001(2) 0.008(2) -0.012(3)
C33 0.032(3) 0.075(4) 0.051(3) 0.023(3) 0.006(2) 0.000(3)
C34 0.021(2) 0.050(3) 0.042(3) 0.003(2) 0.011(2) 0.012(2)
C35 0.031(3) 0.050(3) 0.046(3) -0.009(2) 0.010(2) 0.004(2)
C36 0.041(3) 0.085(4) 0.055(3) 0.028(3) 0.005(3) -0.002(3)
C37 0.045(3) 0.026(2) 0.036(2) 0.0047(19) 0.006(2) 0.005(2)
C38 0.079(4) 0.063(4) 0.039(3) 0.015(3) 0.000(3) 0.021(3)
C39 0.017(2) 0.027(2) 0.0145(18) -0.0040(15) 0.0014(15) 0.0029(17)
C40 0.018(2) 0.024(2) 0.0203(19) 0.0014(15) 0.0037(16) 0.0005(17)
C41 0.027(2) 0.034(2) 0.0177(19) 0.0034(17) 0.0052(17) 0.0025(19)
C42 0.032(3) 0.040(3) 0.0169(19) -0.0003(17) 0.0101(17) 0.005(2)
C43 0.030(2) 0.030(2) 0.023(2) -0.0052(17) 0.0094(17) 0.0113(19)
C44 0.027(2) 0.028(2) 0.0189(19) -0.0021(16) 0.0053(16) 0.0061(18)
C45 0.028(2) 0.029(2) 0.023(2) -0.0004(16) 0.0106(17) 0.0153(19)
C46 0.046(3) 0.027(2) 0.029(2) -0.0009(18) 0.013(2) 0.015(2)
C47 0.064(4) 0.032(3) 0.043(3) 0.009(2) 0.023(3) 0.019(3)
C48 0.067(4) 0.053(3) 0.043(3) 0.021(2) 0.026(3) 0.036(3)
C49 0.044(3) 0.079(4) 0.034(3) 0.020(3) 0.010(2) 0.034(3)
C50 0.032(3) 0.052(3) 0.030(2) 0.011(2) 0.0104(19) 0.021(2)
C51 0.022(2) 0.027(2) 0.0150(18) 0.0033(15) 0.0016(15) 0.0077(18)
C52 0.026(2) 0.036(2) 0.0121(18) 0.0015(16) -0.0002(16) 0.0080(19)
C53 0.027(2) 0.057(3) 0.0144(19) 0.0065(18) 0.0032(17) 0.021(2)
C54 0.042(3) 0.036(3) 0.020(2) -0.0005(17) -0.0021(19) 0.020(2)
C55 0.040(3) 0.032(2) 0.024(2) 0.0000(17) 0.0011(19) 0.010(2)
C56 0.030(2) 0.030(2) 0.0158(19) 0.0012(16) 0.0005(17) 0.0036(19)
C57 0.030(3) 0.061(4) 0.060(3) 0.010(3) -0.011(2) -0.002(3)
C58 0.025(2) 0.031(2) 0.043(3) -0.0010(19) 0.004(2) -0.0001(19)
C59 0.049(3) 0.044(3) 0.050(3) 0.004(2) 0.015(2) -0.003(3)
C60 0.022(2) 0.061(3) 0.039(3) 0.020(2) -0.001(2) 0.006(2)
C61 0.022(2) 0.038(3) 0.027(2) 0.0082(18) 0.0000(17) 0.0028(19)
C62 0.041(3) 0.040(3) 0.033(2) 0.002(2) 0.001(2) -0.008(2)
C63 0.079(5) 0.060(4) 0.050(3) -0.025(3) 0.009(3) 0.007(3)
C64 0.045(3) 0.026(2) 0.037(3) -0.0023(19) 0.011(2) 0.000(2)
C65 0.045(3) 0.053(3) 0.049(3) -0.011(2) 0.012(2) 0.000(3)
C66 0.029(3) 0.115(5) 0.056(3) 0.015(3) 0.013(3) 0.022(3)
C67 0.024(3) 0.077(4) 0.029(2) 0.017(2) 0.0042(19) 0.014(2)
C68 0.029(3) 0.066(4) 0.061(3) 0.000(3) 0.000(2) 0.007(3)
C69 0.027(2) 0.024(2) 0.022(2) 0.0023(16) 0.0089(18) 0.0071(18)
C70 0.023(2) 0.020(2) 0.027(2) -0.0069(16) 0.0004(17) 0.0058(17)
C71 0.028(2) 0.044(3) 0.018(2) -0.0057(18) -0.0075(17) 0.009(2)
C72 0.035(3) 0.026(2) 0.0148(19) 0.0011(16) -0.0070(17) 0.0017(19)
C73 0.036(3) 0.030(2) 0.021(2) -0.0030(18) 0.0041(19) 0.000(2)
C74 0.039(3) 0.045(3) 0.038(3) 0.001(2) -0.001(2) -0.010(2)
C77 0.023(2) 0.020(2) 0.0173(19) 0.0060(15) -0.0007(16) 0.0022(17)
C78 0.024(2) 0.019(2) 0.0183(18) 0.0070(15) 0.0033(16) 0.0031(17)
C79 0.029(2) 0.023(2) 0.0140(18) 0.0029(15) 0.0006(16) 0.0067(18)
C80 0.023(2) 0.026(2) 0.0205(19) 0.0060(16) -0.0016(16) 0.0027(18)
C81 0.022(2) 0.023(2) 0.025(2) 0.0050(16) -0.0005(17) 0.0057(17)
C82 0.027(2) 0.017(2) 0.0215(19) 0.0031(15) 0.0017(17) 0.0032(17)
C83 0.022(2) 0.025(2) 0.0125(18) -0.0058(15) 0.0004(15) 0.0034(17)
C84 0.028(2) 0.025(2) 0.0155(18) -0.0012(15) 0.0007(16) 0.0055(18)
C85 0.030(2) 0.030(2) 0.026(2) -0.0006(17) -0.0053(18) 0.010(2)
C86 0.025(2) 0.041(3) 0.031(2) -0.0036(19) -0.0017(19) 0.012(2)
C87 0.021(2) 0.046(3) 0.025(2) -0.0053(19) 0.0054(17) -0.001(2)
C88 0.028(2) 0.030(2) 0.021(2) 0.0006(17) 0.0042(17) 0.0019(19)
C89 0.025(2) 0.027(2) 0.028(2) -0.0044(17) 0.0017(17) 0.0097(18)
C90 0.035(3) 0.030(2) 0.030(2) -0.0059(18) 0.0090(19) 0.001(2)
C91 0.055(4) 0.045(3) 0.042(3) -0.011(2) 0.025(2) 0.002(3)
C92 0.060(4) 0.039(3) 0.061(3) -0.022(2) 0.019(3) 0.008(3)
C93 0.047(3) 0.030(3) 0.048(3) -0.011(2) 0.004(2) 0.018(2)
C94 0.030(2) 0.026(2) 0.034(2) -0.0044(18) -0.0027(19) 0.0114(19)
C95 0.049(3) 0.051(3) 0.062(3) 0.013(3) -0.001(3) -0.011(3)
C96 0.041(3) 0.022(2) 0.042(3) 0.0027(19) -0.004(2) 0.007(2)
C97 0.091(5) 0.045(3) 0.059(3) 0.003(3) -0.020(3) 0.039(3)
C98 0.043(3) 0.032(3) 0.058(3) 0.000(2) 0.025(2) 0.001(2)
C99 0.053(3) 0.031(2) 0.022(2) -0.0030(18) 0.010(2) 0.000(2)
C100 0.030(3) 0.040(3) 0.042(3) 0.018(2) 0.003(2) -0.004(2)
C101 0.040(3) 0.050(3) 0.032(2) 0.016(2) 0.003(2) 0.008(2)
C102 0.030(2) 0.022(2) 0.024(2) 0.0032(16) 0.0021(17) 0.0075(18)
C103 0.047(3) 0.043(3) 0.034(3) 0.003(2) 0.011(2) -0.008(2)
C104 0.135(6) 0.031(3) 0.059(4) 0.012(3) 0.044(4) 0.005(3)
C105 0.033(3) 0.043(3) 0.048(3) 0.025(2) 0.014(2) 0.007(2)
C106 0.041(3) 0.059(3) 0.033(3) 0.011(2) -0.003(2) -0.007(3)
C107 0.016(2) 0.028(2) 0.0166(18) 0.0017(15) 0.0030(15) 0.0048(17)
C108 0.016(2) 0.026(2) 0.028(2) 0.0058(17) 0.0017(16) 0.0061(17)
C109 0.017(2) 0.037(3) 0.028(2) 0.0104(18) 0.0013(17) 0.0038(18)
C110 0.020(2) 0.044(3) 0.0161(19) 0.0040(18) 0.0019(16) 0.000(2)
C111 0.023(2) 0.040(3) 0.021(2) -0.0031(18) 0.0020(17) 0.0030(19)
C112 0.015(2) 0.031(2) 0.023(2) -0.0009(16) 0.0021(16) 0.0050(17)
C113 0.030(2) 0.026(2) 0.0169(19) -0.0039(15) 0.0066(16) 0.0111(19)
C114 0.036(3) 0.026(2) 0.028(2) -0.0030(17) 0.0055(19) 0.009(2)
C115 0.050(3) 0.029(3) 0.039(3) -0.002(2) 0.006(2) 0.012(2)
C116 0.059(4) 0.038(3) 0.036(3) -0.004(2) -0.003(2) 0.028(3)
C117 0.034(3) 0.055(3) 0.031(2) -0.004(2) -0.001(2) 0.021(2)
C118 0.028(2) 0.042(3) 0.019(2) -0.0013(18) 0.0040(17) 0.013(2)
C119 0.022(2) 0.029(2) 0.024(2) 0.0099(17) 0.0009(16) 0.0107(18)
C120 0.026(2) 0.027(2) 0.031(2) 0.0047(17) -0.0033(18) 0.0078(19)
C121 0.039(3) 0.028(2) 0.034(2) -0.0029(18) -0.012(2) 0.012(2)
C122 0.040(3) 0.041(3) 0.025(2) 0.0004(19) -0.001(2) 0.023(2)
C123 0.028(2) 0.041(3) 0.029(2) 0.0082(19) 0.0046(18) 0.014(2)
C124 0.025(2) 0.031(2) 0.027(2) 0.0046(17) -0.0006(17) 0.0111(19)
C125 0.079(5) 0.041(3) 0.068(4) -0.010(3) 0.033(3) -0.009(3)
C126 0.024(2) 0.062(3) 0.036(3) 0.017(2) -0.001(2) 0.010(2)
C127 0.039(4) 0.118(6) 0.077(4) -0.064(4) 0.024(3) -0.028(3)
C128 0.032(3) 0.034(3) 0.076(4) -0.004(2) -0.003(3) 0.007(2)
C129 0.029(3) 0.021(2) 0.065(3) -0.007(2) 0.009(2) 0.001(2)
C130 0.047(4) 0.046(3) 0.095(4) -0.013(3) 0.031(3) -0.005(3)
C131 0.032(3) 0.057(3) 0.033(2) 0.012(2) -0.001(2) 0.008(2)
C132 0.018(2) 0.045(3) 0.039(2) 0.003(2) 0.0075(19) 0.010(2)
C133 0.032(3) 0.048(3) 0.086(4) 0.032(3) -0.011(3) 0.004(2)
C134 0.046(4) 0.061(4) 0.130(6) 0.049(4) 0.027(4) 0.002(3)
C135 0.028(3) 0.030(2) 0.046(3) 0.002(2) 0.002(2) 0.002(2)
C136 0.030(3) 0.085(4) 0.061(3) -0.017(3) -0.009(3) 0.010(3)
C75A 0.027(5) 0.041(5) 0.030(4) -0.006(3) 0.000(3) 0.008(4)
C76A 0.030(5) 0.053(6) 0.046(5) -0.018(4) 0.007(4) 0.005(4)
O11A 0.0271(18) 0.0289(18) 0.0276(18) 0.0015(10) 0.0023(10) 0.0058(10)
O12A 0.041(4) 0.065(4) 0.060(4) 0.014(3) 0.017(3) 0.032(3)
C75B 0.068(11) 0.086(12) 0.034(7) -0.002(7) 0.014(7) 0.004(9)
C76B 0.13(2) 0.128(19) 0.118(18) -0.061(15) -0.050(17) 0.109(18)
O11B 0.028(3) 0.029(3) 0.028(3) 0.0026(10) 0.0009(10) 0.0063(11)
O12B 0.096(8) 0.078(7) 0.025(5) 0.013(4) 0.004(5) -0.023(6)

loop_
_atom_type_symbol
_atom_type_description
_atom_type_scat_dispersion_real
_atom_type_scat_dispersion_imag
_atom_type_scat_source
C C 0.0033 0.0016 'International Tables Vol C Tables 4.2.6.8 and 6.1.1.4'
H H 0.0000 0.0000 'International Tables Vol C Tables 4.2.6.8 and 6.1.1.4'
N N 0.0061 0.0033 'International Tables Vol C Tables 4.2.6.8 and 6.1.1.4'
O O 0.0106 0.0060 'International Tables Vol C Tables 4.2.6.8 and 6.1.1.4'
W W -0.8490 6.8722 'International Tables Vol C Tables 4.2.6.8 and 6.1.1.4'

loop_
_geom_angle_atom_site_label_1
_geom_angle_atom_site_label_2
_geom_angle_atom_site_label_3
_geom_angle
C3 W1 C4 111.47(16)
C3 W1 C2 70.97(14)
C4 W1 C2 74.51(14)
C3 W1 C1 75.43(14)
C4 W1 C1 75.00(14)
C2 W1 C1 121.23(14)
C3 W1 O5 143.46(12)
C4 W1 O5 92.91(13)
C2 W1 O5 144.26(12)
C1 W1 O5 85.77(12)
C3 W1 O4 113.88(13)
C4 W1 O4 113.93(12)
C2 W1 O4 77.84(12)
C1 W1 O4 160.92(12)
O5 W1 O4 77.17(10)
C3 W1 O3 81.19(13)
C4 W1 O3 167.32(13)
C2 W1 O3 111.90(12)
C1 W1 O3 108.71(12)
O5 W1 O3 75.53(10)
O4 W1 O3 58.96(9)
C3 W1 C5 99.70(14)
C4 W1 C5 141.99(14)
C2 W1 C5 96.80(13)
C1 W1 C5 135.88(13)
O5 W1 C5 72.52(11)
O4 W1 C5 29.60(10)
O3 W1 C5 29.46(10)
C72 W2 C71 113.55(16)
C72 W2 C70 70.62(14)
C71 W2 C70 72.76(15)
C72 W2 C69 75.09(15)
C71 W2 C69 76.71(15)
C70 W2 C69 118.58(15)
C72 W2 O11B 142.6(3)
C71 W2 O11B 88.9(3)
C70 W2 O11B 146.7(3)
C69 W2 O11B 82.1(3)
C72 W2 O11A 153.7(2)
C71 W2 O11A 85.3(2)
C70 W2 O11A 134.8(2)
C69 W2 O11A 92.7(2)
O11B W2 O11A 12.3(3)
C72 W2 O10 81.08(13)
C71 W2 O10 164.57(14)
C70 W2 O10 118.76(13)
C69 W2 O10 103.79(12)
O11B W2 O10 76.0(3)
O11A W2 O10 79.30(18)
C72 W2 O9 110.10(14)
C71 W2 O9 116.92(14)
C70 W2 O9 81.66(13)
C69 W2 O9 159.15(12)
O11B W2 O9 82.5(3)
O11A W2 O9 73.83(19)
O10 W2 O9 58.68(10)
C72 W2 C73 97.70(15)
C71 W2 C73 143.66(15)
C70 W2 C73 102.63(14)
C69 W2 C73 131.56(14)
O11B W2 C73 75.8(3)
O11A W2 C73 72.74(19)
O10 W2 C73 29.21(11)
O9 W2 C73 29.58(11)
C1 N1 C9 176.5(4)
C2 N2 C39 170.3(3)
C69 N3 C77 175.4(4)
C70 N4 C107 178.1(4)
C5 O3 W1 91.4(2)
C5 O4 W1 92.1(2)
C7 O5 W1 124.6(2)
C73 O9 W2 92.3(2)
C73 O10 W2 92.9(2)
N1 C1 W1 178.5(3)
N2 C2 W1 174.8(3)
O1 C3 W1 175.8(3)
O2 C4 W1 176.9(3)
O3 C5 O4 117.1(4)
O3 C5 C6 122.7(4)
O4 C5 C6 120.2(4)
O3 C5 W1 59.1(2)
O4 C5 W1 58.3(2)
C6 C5 W1 175.6(3)
C5 C6 H6A 109.5
C5 C6 H6B 109.5
H6A C6 H6B 109.5
C5 C6 H6C 109.5
H6A C6 H6C 109.5
H6B C6 H6C 109.5
O6 C7 O5 124.8(4)
O6 C7 C8 121.0(4)
O5 C7 C8 114.0(3)
C7 C8 H8A 109.5
C7 C8 H8B 109.5
H8A C8 H8B 109.5
C7 C8 H8C 109.5
H8A C8 H8C 109.5
H8B C8 H8C 109.5
C14 C9 N1 119.1(3)
C14 C9 C10 122.5(3)
N1 C9 C10 118.4(3)
C11 C10 C9 117.6(3)
C11 C10 C24 120.9(3)
C9 C10 C24 121.5(3)
C12 C11 C10 120.9(3)
C12 C11 H11 119.6
C10 C11 H11 119.6
C13 C12 C11 120.2(4)
C13 C12 H12 119.9
C11 C12 H12 119.9
C12 C13 C14 121.1(3)
C12 C13 H13 119.5
C14 C13 H13 119.5
C9 C14 C13 117.7(3)
C9 C14 C15 122.6(3)
C13 C14 C15 119.7(3)
C16 C15 C20 121.6(4)
C16 C15 C14 118.8(4)
C20 C15 C14 119.5(4)
C15 C16 C17 118.1(4)
C15 C16 C34 123.0(4)
C17 C16 C34 118.9(4)
C18 C17 C16 120.4(4)
C18 C17 H17 119.8
C16 C17 H17 119.8
C19 C18 C17 121.2(4)
C19 C18 H18 119.4
C17 C18 H18 119.4
C18 C19 C20 120.2(4)
C18 C19 H19 119.9
C20 C19 H19 119.9
C19 C20 C15 118.4(4)
C19 C20 C37 120.2(4)
C15 C20 C37 121.3(4)
C22 C21 C24 118.4(4)
C22 C21 C28 120.2(3)
C24 C21 C28 121.3(3)
C23 C22 C21 120.5(4)
C23 C22 H22 119.7
C21 C22 H22 119.7
C26 C23 C22 120.6(4)
C26 C23 H23 119.7
C22 C23 H23 119.7
C21 C24 C25 121.2(3)
C21 C24 C10 118.6(3)
C25 C24 C10 120.2(3)
C26 C25 C24 118.0(4)
C26 C25 C31 120.4(4)
C24 C25 C31 121.4(3)
C23 C26 C25 121.3(4)
C23 C26 H26 119.4
C25 C26 H26 119.4
C28 C27 H27A 109.5
C28 C27 H27B 109.5
H27A C27 H27B 109.5
C28 C27 H27C 109.5
H27A C27 H27C 109.5
H27B C27 H27C 109.5
C21 C28 C29 110.3(3)
C21 C28 C27 113.2(3)
C29 C28 C27 109.5(3)
C21 C28 H28 107.9
C29 C28 H28 107.9
C27 C28 H28 107.9
C28 C29 H29A 109.5
C28 C29 H29B 109.5
H29A C29 H29B 109.5
C28 C29 H29C 109.5
H29A C29 H29C 109.5
H29B C29 H29C 109.5
C31 C30 H30A 109.5
C31 C30 H30B 109.5
H30A C30 H30B 109.5
C31 C30 H30C 109.5
H30A C30 H30C 109.5
H30B C30 H30C 109.5
C30 C31 C32 109.8(4)
C30 C31 C25 113.0(3)
C32 C31 C25 110.2(3)
C30 C31 H31 107.9
C32 C31 H31 107.9
C25 C31 H31 107.9
C31 C32 H32A 109.5
C31 C32 H32B 109.5
H32A C32 H32B 109.5
C31 C32 H32C 109.5
H32A C32 H32C 109.5
H32B C32 H32C 109.5
C34 C33 H33A 109.5
C34 C33 H33B 109.5
H33A C33 H33B 109.5
C34 C33 H33C 109.5
H33A C33 H33C 109.5
H33B C33 H33C 109.5
C16 C34 C35 111.9(4)
C16 C34 C33 111.9(4)
C35 C34 C33 111.1(4)
C16 C34 H34 107.2
C35 C34 H34 107.2
C33 C34 H34 107.2
C34 C35 H35A 109.5
C34 C35 H35B 109.5
H35A C35 H35B 109.5
C34 C35 H35C 109.5
H35A C35 H35C 109.5
H35B C35 H35C 109.5
C37 C36 H36A 109.5
C37 C36 H36B 109.5
H36A C36 H36B 109.5
C37 C36 H36C 109.5
H36A C36 H36C 109.5
H36B C36 H36C 109.5
C36 C37 C20 110.4(4)
C36 C37 C38 110.5(4)
C20 C37 C38 113.6(4)
C36 C37 H37 107.4
C20 C37 H37 107.4
C38 C37 H37 107.4
C37 C38 H38A 109.5
C37 C38 H38B 109.5
H38A C38 H38B 109.5
C37 C38 H38C 109.5
H38A C38 H38C 109.5
H38B C38 H38C 109.5
C44 C39 C40 123.3(3)
C44 C39 N2 118.4(3)
C40 C39 N2 118.3(3)
C41 C40 C39 116.4(3)
C41 C40 C51 120.6(3)
C39 C40 C51 123.0(3)
C42 C41 C40 122.2(3)
C42 C41 H41 118.9
C40 C41 H41 118.9
C41 C42 C43 119.4(3)
C41 C42 H42 120.3
C43 C42 H42 120.3
C42 C43 C44 121.8(4)
C42 C43 H43 119.1
C44 C43 H43 119.1
C43 C44 C39 117.0(3)
C43 C44 C45 120.2(3)
C39 C44 C45 122.5(3)
C46 C45 C50 121.4(4)
C46 C45 C44 117.6(4)
C50 C45 C44 121.0(4)
C47 C46 C45 119.0(4)
C47 C46 C64 119.8(4)
C45 C46 C64 121.2(4)
C48 C47 C46 120.2(5)
C48 C47 H47 119.9
C46 C47 H47 119.9
C47 C48 C49 121.0(4)
C47 C48 H48 119.5
C49 C48 H48 119.5
C48 C49 C50 121.2(5)
C48 C49 H49 119.4
C50 C49 H49 119.4
C49 C50 C45 117.3(4)
C49 C50 C67 121.2(4)
C45 C50 C67 121.5(4)
C56 C51 C52 121.6(3)
C56 C51 C40 118.6(3)
C52 C51 C40 119.8(3)
C53 C52 C51 116.9(4)
C53 C52 C61 120.8(4)
C51 C52 C61 122.3(3)
C54 C53 C52 121.7(4)
C54 C53 H53 119.1
C52 C53 H53 119.1
C55 C54 C53 120.2(4)
C55 C54 H54 119.9
C53 C54 H54 119.9
C54 C55 C56 121.2(4)
C54 C55 H55 119.4
C56 C55 H55 119.4
C55 C56 C51 118.3(4)
C55 C56 C58 120.5(4)
C51 C56 C58 121.2(4)
C58 C57 H57A 109.5
C58 C57 H57B 109.5
H57A C57 H57B 109.5
C58 C57 H57C 109.5
H57A C57 H57C 109.5
H57B C57 H57C 109.5
C59 C58 C56 113.9(4)
C59 C58 C57 110.9(4)
C56 C58 C57 109.0(3)
C59 C58 H58 107.6
C56 C58 H58 107.6
C57 C58 H58 107.6
C58 C59 H59A 109.5
C58 C59 H59B 109.5
H59A C59 H59B 109.5
C58 C59 H59C 109.5
H59A C59 H59C 109.5
H59B C59 H59C 109.5
C61 C60 H60A 109.5
C61 C60 H60B 109.5
H60A C60 H60B 109.5
C61 C60 H60C 109.5
H60A C60 H60C 109.5
H60B C60 H60C 109.5
C52 C61 C60 113.5(4)
C52 C61 C62 112.2(3)
C60 C61 C62 107.8(4)
C52 C61 H61 107.7
C60 C61 H61 107.7
C62 C61 H61 107.7
C61 C62 H62A 109.5
C61 C62 H62B 109.5
H62A C62 H62B 109.5
C61 C62 H62C 109.5
H62A C62 H62C 109.5
H62B C62 H62C 109.5
C64 C63 H63A 109.5
C64 C63 H63B 109.5
H63A C63 H63B 109.5
C64 C63 H63C 109.5
H63A C63 H63C 109.5
H63B C63 H63C 109.5
C46 C64 C65 112.4(4)
C46 C64 C63 111.6(4)
C65 C64 C63 111.0(4)
C46 C64 H64 107.2
C65 C64 H64 107.2
C63 C64 H64 107.2
C64 C65 H65A 109.5
C64 C65 H65B 109.5
H65A C65 H65B 109.5
C64 C65 H65C 109.5
H65A C65 H65C 109.5
H65B C65 H65C 109.5
C67 C66 H66A 109.5
C67 C66 H66B 109.5
H66A C66 H66B 109.5
C67 C66 H66C 109.5
H66A C66 H66C 109.5
H66B C66 H66C 109.5
C50 C67 C66 113.4(4)
C50 C67 C68 111.0(4)
C66 C67 C68 110.2(4)
C50 C67 H67 107.3
C66 C67 H67 107.3
C68 C67 H67 107.3
C67 C68 H68A 109.5
C67 C68 H68B 109.5
H68A C68 H68B 109.5
C67 C68 H68C 109.5
H68A C68 H68C 109.5
H68B C68 H68C 109.5
N3 C69 W2 175.1(3)
N4 C70 W2 177.0(3)
O7 C71 W2 178.8(4)
O8 C72 W2 176.1(3)
O10 C73 O9 115.7(4)
O10 C73 C74 123.6(4)
O9 C73 C74 120.7(4)
O10 C73 W2 57.9(2)
O9 C73 W2 58.1(2)
C74 C73 W2 175.0(3)
C73 C74 H74A 109.5
C73 C74 H74B 109.5
H74A C74 H74B 109.5
C73 C74 H74C 109.5
H74A C74 H74C 109.5
H74B C74 H74C 109.5
C82 C77 N3 119.0(3)
C82 C77 C78 122.7(3)
N3 C77 C78 118.3(3)
C79 C78 C77 117.4(3)
C79 C78 C83 122.9(3)
C77 C78 C83 119.7(3)
C78 C79 C80 121.6(3)
C78 C79 H79 119.2
C80 C79 H79 119.2
C79 C80 C81 119.4(4)
C79 C80 H80 120.3
C81 C80 H80 120.3
C82 C81 C80 121.3(4)
C82 C81 H81 119.3
C80 C81 H81 119.3
C81 C82 C77 117.6(3)
C81 C82 C89 120.4(3)
C77 C82 C89 122.0(3)
C88 C83 C84 121.1(4)
C88 C83 C78 121.0(3)
C84 C83 C78 117.7(3)
C85 C84 C83 118.2(4)
C85 C84 C102 120.8(3)
C83 C84 C102 120.9(3)
C84 C85 C86 121.1(4)
C84 C85 H85 119.4
C86 C85 H85 119.4
C87 C86 C85 120.3(4)
C87 C86 H86 119.9
C85 C86 H86 119.9
C86 C87 C88 121.2(4)
C86 C87 H87 119.4
C88 C87 H87 119.4
C87 C88 C83 118.1(4)
C87 C88 C105 120.8(4)
C83 C88 C105 121.1(4)
C90 C89 C94 121.3(4)
C90 C89 C82 119.9(3)
C94 C89 C82 118.7(3)
C91 C90 C89 117.8(4)
C91 C90 C99 121.3(4)
C89 C90 C99 120.9(3)
C92 C91 C90 121.5(4)
C92 C91 H91 119.3
C90 C91 H91 119.3
C93 C92 C91 120.3(4)
C93 C92 H92 119.8
C91 C92 H92 119.8
C92 C93 C94 121.6(4)
C92 C93 H93 119.2
C94 C93 H93 119.2
C93 C94 C89 117.4(4)
C93 C94 C96 120.5(4)
C89 C94 C96 122.1(4)
C96 C95 H95A 109.5
C96 C95 H95B 109.5
H95A C95 H95B 109.5
C96 C95 H95C 109.5
H95A C95 H95C 109.5
H95B C95 H95C 109.5
C94 C96 C97 112.3(4)
C94 C96 C95 111.2(4)
C97 C96 C95 109.9(4)
C94 C96 H96 107.8
C97 C96 H96 107.8
C95 C96 H96 107.8
C96 C97 H97A 109.5
C96 C97 H97B 109.5
H97A C97 H97B 109.5
C96 C97 H97C 109.5
H97A C97 H97C 109.5
H97B C97 H97C 109.5
C99 C98 H98A 109.5
C99 C98 H98B 109.5
H98A C98 H98B 109.5
C99 C98 H98C 109.5
H98A C98 H98C 109.5
H98B C98 H98C 109.5
C100 C99 C90 112.7(4)
C100 C99 C98 110.0(3)
C90 C99 C98 111.0(4)
C100 C99 H99 107.6
C90 C99 H99 107.6
C98 C99 H99 107.6
C99 C100 H10A 109.5
C99 C100 H10B 109.5
H10A C100 H10B 109.5
C99 C100 H10C 109.5
H10A C100 H10C 109.5
H10B C100 H10C 109.5
C102 C101 H10D 109.5
C102 C101 H10E 109.5
H10D C101 H10E 109.5
C102 C101 H10F 109.5
H10D C101 H10F 109.5
H10E C101 H10F 109.5
C84 C102 C101 114.1(3)
C84 C102 C103 110.1(3)
C101 C102 C103 110.1(3)
C84 C102 H102 107.4
C101 C102 H102 107.4
C103 C102 H102 107.4
C102 C103 H10G 109.5
C102 C103 H10H 109.5
H10G C103 H10H 109.5
C102 C103 H10I 109.5
H10G C103 H10I 109.5
H10H C103 H10I 109.5
C105 C104 H10J 109.5
C105 C104 H10K 109.5
H10J C104 H10K 109.5
C105 C104 H10L 109.5
H10J C104 H10L 109.5
H10K C104 H10L 109.5
C106 C105 C88 112.5(4)
C106 C105 C104 110.0(4)
C88 C105 C104 111.4(4)
C106 C105 H105 107.6
C88 C105 H105 107.6
C104 C105 H105 107.6
C105 C106 H10M 109.5
C105 C106 H10N 109.5
H10M C106 H10N 109.5
C105 C106 H10O 109.5
H10M C106 H10O 109.5
H10N C106 H10O 109.5
N4 C107 C112 118.8(3)
N4 C107 C108 118.5(3)
C112 C107 C108 122.7(3)
C109 C108 C107 116.7(3)
C109 C108 C119 121.2(3)
C107 C108 C119 122.0(3)
C110 C109 C108 121.7(4)
C110 C109 H109 119.1
C108 C109 H109 119.1
C111 C110 C109 119.9(4)
C111 C110 H110 120.1
C109 C110 H110 120.1
C110 C111 C112 121.5(4)
C110 C111 H111 119.3
C112 C111 H111 119.3
C111 C112 C107 117.4(3)
C111 C112 C113 121.6(3)
C107 C112 C113 121.0(3)
C118 C113 C114 121.5(4)
C118 C113 C112 119.7(4)
C114 C113 C112 118.7(4)
C115 C114 C113 118.4(4)
C115 C114 C129 119.5(4)
C113 C114 C129 122.2(4)
C116 C115 C114 119.9(5)
C116 C115 H115 120.1
C114 C115 H115 120.1
C117 C116 C115 121.1(4)
C117 C116 H116 119.4
C115 C116 H116 119.4
C116 C117 C118 120.9(4)
C116 C117 H117 119.6
C118 C117 H117 119.6
C117 C118 C113 118.2(4)
C117 C118 C126 120.5(4)
C113 C118 C126 121.3(4)
C120 C119 C124 121.0(4)
C120 C119 C108 119.3(4)
C124 C119 C108 119.6(4)
C121 C120 C119 118.3(4)
C121 C120 C135 119.7(4)
C119 C120 C135 122.0(4)
C122 C121 C120 121.6(4)
C122 C121 H121 119.2
C120 C121 H121 119.2
C121 C122 C123 119.6(4)
C121 C122 H122 120.2
C123 C122 H122 120.2
C122 C123 C124 122.0(4)
C122 C123 H123 119.0
C124 C123 H123 119.0
C123 C124 C119 117.4(4)
C123 C124 C132 120.7(4)
C119 C124 C132 121.9(4)
C126 C125 H12A 109.5
C126 C125 H12B 109.5
H12A C125 H12B 109.5
C126 C125 H12C 109.5
H12A C125 H12C 109.5
H12B C125 H12C 109.5
C125 C126 C127 109.2(4)
C125 C126 C118 112.3(4)
C127 C126 C118 115.3(4)
C125 C126 H126 106.5
C127 C126 H126 106.5
C118 C126 H126 106.5
C126 C127 H12D 109.5
C126 C127 H12E 109.5
H12D C127 H12E 109.5
C126 C127 H12F 109.5
H12D C127 H12F 109.5
H12E C127 H12F 109.5
C129 C128 H12G 109.5
C129 C128 H12H 109.5
H12G C128 H12H 109.5
C129 C128 H12I 109.5
H12G C128 H12I 109.5
H12H C128 H12I 109.5
C128 C129 C130 111.6(4)
C128 C129 C114 110.8(4)
C130 C129 C114 111.7(4)
C128 C129 H129 107.5
C130 C129 H129 107.5
C114 C129 H129 107.5
C129 C130 H13A 109.5
C129 C130 H13B 109.5
H13A C130 H13B 109.5
C129 C130 H13C 109.5
H13A C130 H13C 109.5
H13B C130 H13C 109.5
C132 C131 H13D 109.5
C132 C131 H13E 109.5
H13D C131 H13E 109.5
C132 C131 H13F 109.5
H13D C131 H13F 109.5
H13E C131 H13F 109.5
C133 C132 C124 112.3(4)
C133 C132 C131 109.9(4)
C124 C132 C131 111.3(4)
C133 C132 H132 107.7
C124 C132 H132 107.7
C131 C132 H132 107.7
C132 C133 H13G 109.5
C132 C133 H13H 109.5
H13G C133 H13H 109.5
C132 C133 H13I 109.5
H13G C133 H13I 109.5
H13H C133 H13I 109.5
C135 C134 H13J 109.5
C135 C134 H13K 109.5
H13J C134 H13K 109.5
C135 C134 H13L 109.5
H13J C134 H13L 109.5
H13K C134 H13L 109.5
C134 C135 C120 111.9(4)
C134 C135 C136 111.4(4)
C120 C135 C136 111.0(4)
C134 C135 H135 107.4
C120 C135 H135 107.4
C136 C135 H135 107.4
C135 C136 H13M 109.5
C135 C136 H13N 109.5
H13M C136 H13N 109.5
C135 C136 H13O 109.5
H13M C136 H13O 109.5
H13N C136 H13O 109.5
O12A C75A O11A 123.7(7)
O12A C75A C76A 121.5(8)
O11A C75A C76A 114.8(7)
C75A C76A H76A 109.5
C75A C76A H76B 109.5
H76A C76A H76B 109.5
C75A C76A H76C 109.5
H76A C76A H76C 109.5
H76B C76A H76C 109.5
C75A O11A W2 128.2(5)
O12B C75B O11B 126.0(15)
O12B C75B C76B 116.6(17)
O11B C75B C76B 117.4(16)
C75B C76B H76D 109.5
C75B C76B H76E 109.5
H76D C76B H76E 109.5
C75B C76B H76F 109.5
H76D C76B H76F 109.5
H76E C76B H76F 109.5
C75B O11B W2 137.5(9)

loop_
_geom_bond_atom_site_label_1
_geom_bond_atom_site_label_2
_geom_bond_distance
W1 C3 1.995(4)
W1 C4 2.016(4)
W1 C2 2.036(4)
W1 C1 2.070(4)
W1 O5 2.086(2)
W1 O4 2.194(3)
W1 O3 2.212(3)
W1 C5 2.577(4)
W2 C72 2.005(4)
W2 C71 2.015(5)
W2 C70 2.048(4)
W2 C69 2.053(4)
W2 O11B 2.066(9)
W2 O11A 2.095(6)
W2 O10 2.188(3)
W2 O9 2.192(3)
W2 C73 2.579(4)
N1 C1 1.171(4)
N1 C9 1.395(4)
N2 C2 1.170(4)
N2 C39 1.411(4)
N3 C69 1.169(5)
N3 C77 1.401(5)
N4 C70 1.172(4)
N4 C107 1.398(4)
O1 C3 1.150(4)
O2 C4 1.151(4)
O3 C5 1.268(4)
O4 C5 1.274(4)
O5 C7 1.292(4)
O6 C7 1.223(5)
O7 C71 1.141(5)
O8 C72 1.149(4)
O9 C73 1.274(5)
O10 C73 1.260(5)
C5 C6 1.495(5)
C6 H6A 0.9800
C6 H6B 0.9800
C6 H6C 0.9800
C7 C8 1.507(5)
C8 H8A 0.9800
C8 H8B 0.9800
C8 H8C 0.9800
C9 C14 1.391(5)
C9 C10 1.399(5)
C10 C11 1.396(5)
C10 C24 1.496(5)
C11 C12 1.380(5)
C11 H11 0.9500
C12 C13 1.380(5)
C12 H12 0.9500
C13 C14 1.394(5)
C13 H13 0.9500
C14 C15 1.500(5)
C15 C16 1.401(5)
C15 C20 1.405(6)
C16 C17 1.401(5)
C16 C34 1.515(6)
C17 C18 1.381(6)
C17 H17 0.9500
C18 C19 1.379(6)
C18 H18 0.9500
C19 C20 1.398(5)
C19 H19 0.9500
C20 C37 1.514(6)
C21 C22 1.389(5)
C21 C24 1.407(5)
C21 C28 1.521(5)
C22 C23 1.389(6)
C22 H22 0.9500
C23 C26 1.370(5)
C23 H23 0.9500
C24 C25 1.410(5)
C25 C26 1.390(5)
C25 C31 1.527(5)
C26 H26 0.9500
C27 C28 1.538(5)
C27 H27A 0.9800
C27 H27B 0.9800
C27 H27C 0.9800
C28 C29 1.533(5)
C28 H28 1.0000
C29 H29A 0.9800
C29 H29B 0.9800
C29 H29C 0.9800
C30 C31 1.520(6)
C30 H30A 0.9800
C30 H30B 0.9800
C30 H30C 0.9800
C31 C32 1.525(6)
C31 H31 1.0000
C32 H32A 0.9800
C32 H32B 0.9800
C32 H32C 0.9800
C33 C34 1.525(6)
C33 H33A 0.9800
C33 H33B 0.9800
C33 H33C 0.9800
C34 C35 1.523(6)
C34 H34 1.0000
C35 H35A 0.9800
C35 H35B 0.9800
C35 H35C 0.9800
C36 C37 1.512(6)
C36 H36A 0.9800
C36 H36B 0.9800
C36 H36C 0.9800
C37 C38 1.521(6)
C37 H37 1.0000
C38 H38A 0.9800
C38 H38B 0.9800
C38 H38C 0.9800
C39 C44 1.397(5)
C39 C40 1.402(5)
C40 C41 1.398(5)
C40 C51 1.495(5)
C41 C42 1.377(5)
C41 H41 0.9500
C42 C43 1.383(5)
C42 H42 0.9500
C43 C44 1.395(5)
C43 H43 0.9500
C44 C45 1.496(5)
C45 C46 1.399(6)
C45 C50 1.406(6)
C46 C47 1.392(6)
C46 C64 1.519(6)
C47 C48 1.371(7)
C47 H47 0.9500
C48 C49 1.375(7)
C48 H48 0.9500
C49 C50 1.402(6)
C49 H49 0.9500
C50 C67 1.503(6)
C51 C56 1.410(5)
C51 C52 1.417(5)
C52 C53 1.399(5)
C52 C61 1.518(6)
C53 C54 1.389(6)
C53 H53 0.9500
C54 C55 1.366(6)
C54 H54 0.9500
C55 C56 1.395(5)
C55 H55 0.9500
C56 C58 1.525(6)
C57 C58 1.550(6)
C57 H57A 0.9800
C57 H57B 0.9800
C57 H57C 0.9800
C58 C59 1.518(6)
C58 H58 1.0000
C59 H59A 0.9800
C59 H59B 0.9800
C59 H59C 0.9800
C60 C61 1.533(5)
C60 H60A 0.9800
C60 H60B 0.9800
C60 H60C 0.9800
C61 C62 1.542(5)
C61 H61 1.0000
C62 H62A 0.9800
C62 H62B 0.9800
C62 H62C 0.9800
C63 C64 1.534(6)
C63 H63A 0.9800
C63 H63B 0.9800
C63 H63C 0.9800
C64 C65 1.534(6)
C64 H64 1.0000
C65 H65A 0.9800
C65 H65B 0.9800
C65 H65C 0.9800
C66 C67 1.522(6)
C66 H66A 0.9800
C66 H66B 0.9800
C66 H66C 0.9800
C67 C68 1.548(6)
C67 H67 1.0000
C68 H68A 0.9800
C68 H68B 0.9800
C68 H68C 0.9800
C73 C74 1.490(6)
C74 H74A 0.9800
C74 H74B 0.9800
C74 H74C 0.9800
C77 C82 1.396(5)
C77 C78 1.403(5)
C78 C79 1.386(5)
C78 C83 1.494(5)
C79 C80 1.389(5)
C79 H79 0.9500
C80 C81 1.392(5)
C80 H80 0.9500
C81 C82 1.389(5)
C81 H81 0.9500
C82 C89 1.510(5)
C83 C88 1.404(5)
C83 C84 1.415(5)
C84 C85 1.383(5)
C84 C102 1.518(5)
C85 C86 1.384(6)
C85 H85 0.9500
C86 C87 1.374(6)
C86 H86 0.9500
C87 C88 1.394(5)
C87 H87 0.9500
C88 C105 1.531(5)
C89 C90 1.401(5)
C89 C94 1.415(5)
C90 C91 1.392(5)
C90 C99 1.525(6)
C91 C92 1.375(6)
C91 H91 0.9500
C92 C93 1.359(6)
C92 H92 0.9500
C93 C94 1.401(5)
C93 H93 0.9500
C94 C96 1.509(6)
C95 C96 1.536(6)
C95 H95A 0.9800
C95 H95B 0.9800
C95 H95C 0.9800
C96 C97 1.536(5)
C96 H96 1.0000
C97 H97A 0.9800
C97 H97B 0.9800
C97 H97C 0.9800
C98 C99 1.528(6)
C98 H98A 0.9800
C98 H98B 0.9800
C98 H98C 0.9800
C99 C100 1.517(6)
C99 H99 1.0000
C100 H10A 0.9800
C100 H10B 0.9800
C100 H10C 0.9800
C101 C102 1.519(5)
C101 H10D 0.9800
C101 H10E 0.9800
C101 H10F 0.9800
C102 C103 1.537(6)
C102 H102 1.0000
C103 H10G 0.9800
C103 H10H 0.9800
C103 H10I 0.9800
C104 C105 1.531(7)
C104 H10J 0.9800
C104 H10K 0.9800
C104 H10L 0.9800
C105 C106 1.526(6)
C105 H105 1.0000
C106 H10M 0.9800
C106 H10N 0.9800
C106 H10O 0.9800
C107 C112 1.404(5)
C107 C108 1.405(5)
C108 C109 1.396(5)
C108 C119 1.479(5)
C109 C110 1.383(5)
C109 H109 0.9500
C110 C111 1.378(5)
C110 H110 0.9500
C111 C112 1.389(5)
C111 H111 0.9500
C112 C113 1.497(5)
C113 C118 1.399(5)
C113 C114 1.402(6)
C114 C115 1.398(5)
C114 C129 1.522(6)
C115 C116 1.381(6)
C115 H115 0.9500
C116 C117 1.372(7)
C116 H116 0.9500
C117 C118 1.385(6)
C117 H117 0.9500
C118 C126 1.518(6)
C119 C120 1.405(6)
C119 C124 1.413(5)
C120 C121 1.398(5)
C120 C135 1.519(6)
C121 C122 1.370(6)
C121 H121 0.9500
C122 C123 1.378(6)
C122 H122 0.9500
C123 C124 1.400(5)
C123 H123 0.9500
C124 C132 1.520(6)
C125 C126 1.497(6)
C125 H12A 0.9800
C125 H12B 0.9800
C125 H12C 0.9800
C126 C127 1.508(6)
C126 H126 1.0000
C127 H12D 0.9800
C127 H12E 0.9800
C127 H12F 0.9800
C128 C129 1.521(6)
C128 H12G 0.9800
C128 H12H 0.9800
C128 H12I 0.9800
C129 C130 1.522(6)
C129 H129 1.0000
C130 H13A 0.9800
C130 H13B 0.9800
C130 H13C 0.9800
C131 C132 1.530(5)
C131 H13D 0.9800
C131 H13E 0.9800
C131 H13F 0.9800
C132 C133 1.502(6)
C132 H132 1.0000
C133 H13G 0.9800
C133 H13H 0.9800
C133 H13I 0.9800
C134 C135 1.518(6)
C134 H13J 0.9800
C134 H13K 0.9800
C134 H13L 0.9800
C135 C136 1.524(6)
C135 H135 1.0000
C136 H13M 0.9800
C136 H13N 0.9800
C136 H13O 0.9800
C75A O12A 1.226(9)
C75A O11A 1.297(10)
C75A C76A 1.490(12)
C76A H76A 0.9800
C76A H76B 0.9800
C76A H76C 0.9800
C75B O12B 1.202(16)
C75B O11B 1.348(17)
C75B C76B 1.56(2)
C76B H76D 0.9800
C76B H76E 0.9800
C76B H76F 0.9800
